data_4106806
loop_
_publ_author_name
'Tom Hasell'
'Marc Schmidtmann'
'Andrew I. Cooper'

_publ_section_title
;
 Molecular Doping of Porous Organic Cages
;
_journal_name_full 'Journal of the American Chemical Society'
_journal_page_first 14920
_journal_page_last 14923
_journal_paper_doi 10.1021/ja205969q
_journal_volume 133
_journal_year 2011
_chemical_absolute_configuration syn
_chemical_formula_sum 'C72 H84 I4.5 N12'
_chemical_formula_weight 1688.56
_chemical_name_systematic
; 
 ? 
;
_space_group_IT_number 210
_symmetry_cell_setting cubic
_symmetry_space_group_name_Hall 'F 4d 2 3'
_symmetry_space_group_name_H-M 'F 41 3 2'
_atom_sites_solution_hydrogens difmap
_atom_sites_solution_primary direct
_atom_sites_solution_secondary difmap
_audit_creation_method SHELXL-97
_cell_angle_alpha 90.00
_cell_angle_beta 90.00
_cell_angle_gamma 90.00
_cell_formula_units_Z 8
_cell_length_a 24.7706(5)
_cell_length_b 24.7706(5)
_cell_length_c 24.7706(5)
_cell_measurement_reflns_used 6439
_cell_measurement_temperature 100(2)
_cell_measurement_theta_max 23.55
_cell_measurement_theta_min 2.54
_cell_volume 15198.8(5)
_computing_cell_refinement 'Bruker AXS SAINT V7.68A'
_computing_data_collection 'Bruker APEX2'
_computing_data_reduction 'Bruker AXS SAINT V7.68A'
_computing_structure_refinement 'SHELXL (Sheldrick, 2008)'
_computing_structure_solution 'SHELXD (Sheldrick, 2008)'
_diffrn_ambient_temperature 100(2)
_diffrn_measured_fraction_theta_full 0.998
_diffrn_measured_fraction_theta_max 0.998
_diffrn_measurement_device_type 'Bruker APEX-II CCD'
_diffrn_measurement_method 'profile data from \w-scans'
_diffrn_radiation_source Synchrotron
_diffrn_radiation_wavelength 0.77490
_diffrn_reflns_av_R_equivalents 0.0660
_diffrn_reflns_av_sigmaI/netI 0.0293
_diffrn_reflns_limit_h_max 24
_diffrn_reflns_limit_h_min -30
_diffrn_reflns_limit_k_max 30
_diffrn_reflns_limit_k_min -30
_diffrn_reflns_limit_l_max 30
_diffrn_reflns_limit_l_min -27
_diffrn_reflns_number 26347
_diffrn_reflns_theta_full 28.91
_diffrn_reflns_theta_max 28.91
_diffrn_reflns_theta_min 2.54
_exptl_absorpt_coefficient_mu 2.231
_exptl_absorpt_correction_T_max 0.4925
_exptl_absorpt_correction_T_min 0.4328
_exptl_absorpt_correction_type multi-scan
_exptl_absorpt_process_details 'SADABS 2008/1 (Sheldrick, 2008)'
_exptl_crystal_density_diffrn 1.476
_exptl_crystal_F_000 6708
_refine_diff_density_max 0.797
_refine_diff_density_min -0.505
_refine_diff_density_rms 0.090
_refine_ls_abs_structure_details 'Flack H D (1983), Acta Cryst. A39, 876-881'
_refine_ls_abs_structure_Flack 0.16(12)
_refine_ls_extinction_method none
_refine_ls_goodness_of_fit_ref 1.138
_refine_ls_hydrogen_treatment constr
_refine_ls_matrix_type full
_refine_ls_number_parameters 75
_refine_ls_number_reflns 1306
_refine_ls_number_restraints 0
_refine_ls_restrained_S_all 1.138
_refine_ls_R_factor_all 0.1012
_refine_ls_R_factor_gt 0.0980
_refine_ls_shift/su_max 0.000
_refine_ls_shift/su_mean 0.000
_refine_ls_structure_factor_coef Fsqd
_refine_ls_weighting_details 'calc w=1/[\s^2^(Fo^2^)+(0.1000P)^2^+175.0000P] where P=(Fo^2^+2Fc^2^)/3'
_refine_ls_weighting_scheme calc
_refine_ls_wR_factor_gt 0.2605
_refine_ls_wR_factor_ref 0.2628
_reflns_number_gt 1212
_reflns_number_total 1306
_reflns_threshold_expression >2sigma(I)
_cod_data_source_file ja205969q_si_002.cif
_cod_data_source_block egc020100k
_cod_original_formula_sum 'C72 H84 I4.50 N12'
_cod_database_code 4106806

loop_
_symmetry_equiv_pos_as_xyz
'x, y, z'
'-x, -y+1/2, z+1/2'
'-x+1/2, y+1/2, -z'
'x+1/2, -y, -z+1/2'
'z, x, y'
'z+1/2, -x, -y+1/2'
'-z, -x+1/2, y+1/2'
'-z+1/2, x+1/2, -y'
'y, z, x'
'-y+1/2, z+1/2, -x'
'y+1/2, -z, -x+1/2'
'-y, -z+1/2, x+1/2'
'y+3/4, x+1/4, -z+3/4'
'-y+1/4, -x+1/4, -z+1/4'
'y+1/4, -x+3/4, z+3/4'
'-y+3/4, x+3/4, z+1/4'
'x+3/4, z+1/4, -y+3/4'
'-x+3/4, z+3/4, y+1/4'
'-x+1/4, -z+1/4, -y+1/4'
'x+1/4, -z+3/4, y+3/4'
'z+3/4, y+1/4, -x+3/4'
'z+1/4, -y+3/4, x+3/4'
'-z+3/4, y+3/4, x+1/4'
'-z+1/4, -y+1/4, -x+1/4'
'x, y+1/2, z+1/2'
'-x, -y+1, z+1'
'-x+1/2, y+1, -z+1/2'
'x+1/2, -y+1/2, -z+1'
'z, x+1/2, y+1/2'
'z+1/2, -x+1/2, -y+1'
'-z, -x+1, y+1'
'-z+1/2, x+1, -y+1/2'
'y, z+1/2, x+1/2'
'-y+1/2, z+1, -x+1/2'
'y+1/2, -z+1/2, -x+1'
'-y, -z+1, x+1'
'y+3/4, x+3/4, -z+5/4'
'-y+1/4, -x+3/4, -z+3/4'
'y+1/4, -x+5/4, z+5/4'
'-y+3/4, x+5/4, z+3/4'
'x+3/4, z+3/4, -y+5/4'
'-x+3/4, z+5/4, y+3/4'
'-x+1/4, -z+3/4, -y+3/4'
'x+1/4, -z+5/4, y+5/4'
'z+3/4, y+3/4, -x+5/4'
'z+1/4, -y+5/4, x+5/4'
'-z+3/4, y+5/4, x+3/4'
'-z+1/4, -y+3/4, -x+3/4'
'x+1/2, y, z+1/2'
'-x+1/2, -y+1/2, z+1'
'-x+1, y+1/2, -z+1/2'
'x+1, -y, -z+1'
'z+1/2, x, y+1/2'
'z+1, -x, -y+1'
'-z+1/2, -x+1/2, y+1'
'-z+1, x+1/2, -y+1/2'
'y+1/2, z, x+1/2'
'-y+1, z+1/2, -x+1/2'
'y+1, -z, -x+1'
'-y+1/2, -z+1/2, x+1'
'y+5/4, x+1/4, -z+5/4'
'-y+3/4, -x+1/4, -z+3/4'
'y+3/4, -x+3/4, z+5/4'
'-y+5/4, x+3/4, z+3/4'
'x+5/4, z+1/4, -y+5/4'
'-x+5/4, z+3/4, y+3/4'
'-x+3/4, -z+1/4, -y+3/4'
'x+3/4, -z+3/4, y+5/4'
'z+5/4, y+1/4, -x+5/4'
'z+3/4, -y+3/4, x+5/4'
'-z+5/4, y+3/4, x+3/4'
'-z+3/4, -y+1/4, -x+3/4'
'x+1/2, y+1/2, z'
'-x+1/2, -y+1, z+1/2'
'-x+1, y+1, -z'
'x+1, -y+1/2, -z+1/2'
'z+1/2, x+1/2, y'
'z+1, -x+1/2, -y+1/2'
'-z+1/2, -x+1, y+1/2'
'-z+1, x+1, -y'
'y+1/2, z+1/2, x'
'-y+1, z+1, -x'
'y+1, -z+1/2, -x+1/2'
'-y+1/2, -z+1, x+1/2'
'y+5/4, x+3/4, -z+3/4'
'-y+3/4, -x+3/4, -z+1/4'
'y+3/4, -x+5/4, z+3/4'
'-y+5/4, x+5/4, z+1/4'
'x+5/4, z+3/4, -y+3/4'
'-x+5/4, z+5/4, y+1/4'
'-x+3/4, -z+3/4, -y+1/4'
'x+3/4, -z+5/4, y+3/4'
'z+5/4, y+3/4, -x+3/4'
'z+3/4, -y+5/4, x+3/4'
'-z+5/4, y+5/4, x+1/4'
'-z+3/4, -y+3/4, -x+1/4'

loop_
_atom_site_label
_atom_site_type_symbol
_atom_site_fract_x
_atom_site_fract_y
_atom_site_fract_z
_atom_site_U_iso_or_equiv
_atom_site_adp_type
_atom_site_occupancy
_atom_site_symmetry_multiplicity
_atom_site_calc_flag
_atom_site_refinement_flags
N1 N 0.0473(3) 0.7758(3) 0.0352(3) 0.076(2) Uani 1 1 d .
C1 C 0.1140(3) 0.8684(3) 0.0539(4) 0.070(2) Uani 1 1 d .
H1 H 0.1239 0.8465 0.0240 0.084 Uiso 1 1 calc R
C2 C 0.0681(3) 0.8564(3) 0.0863(3) 0.064(2) Uani 1 1 d .
C3 C 0.0350(4) 0.8083(3) 0.0719(3) 0.067(2) Uani 1 1 d .
H3 H 0.0027 0.8020 0.0916 0.081 Uiso 1 1 calc R
C4 C 0.0104(4) 0.7300(3) 0.0289(4) 0.079(3) Uani 1 1 d .
H4 H -0.0202 0.7326 0.0551 0.095 Uiso 1 1 calc R
C5 C 0.0440(7) 0.6777(4) 0.0389(8) 0.164(7) Uani 1 1 d .
H5A H 0.0562 0.6762 0.0770 0.197 Uiso 1 1 calc R
H5B H 0.0762 0.6773 0.0153 0.197 Uiso 1 1 calc R
C6 C 0.0058(19) 0.6275(4) 0.0256(16) 0.26(3) Uani 1 1 d .
H6A H 0.0243 0.5934 0.0353 0.307 Uiso 1 1 calc R
H6B H -0.0278 0.6300 0.0471 0.307 Uiso 1 1 calc R
I1 I -0.1250 0.8750 0.1250 0.1321(14) Uani 0.842(10) 6 d SP
I2 I -0.06363(9) 0.93637(9) 0.06363(9) 0.1107(14) Uani 0.451(6) 3 d SP
I3 I -0.01501(12) 0.98499(12) 0.01501(12) 0.118(2) Uani 0.236(4) 3 d SP

loop_
_atom_site_aniso_label
_atom_site_aniso_U_11
_atom_site_aniso_U_22
_atom_site_aniso_U_33
_atom_site_aniso_U_23
_atom_site_aniso_U_13
_atom_site_aniso_U_12
N1 0.086(5) 0.058(4) 0.084(5) 0.007(3) 0.006(4) 0.006(3)
C1 0.047(4) 0.083(6) 0.080(5) 0.013(4) 0.005(3) 0.016(4)
C2 0.064(4) 0.064(4) 0.063(4) 0.023(3) 0.005(4) 0.013(3)
C3 0.082(5) 0.052(4) 0.069(5) 0.013(4) 0.001(4) 0.013(4)
C4 0.092(6) 0.041(4) 0.105(6) 0.014(4) 0.018(5) 0.003(4)
C5 0.171(14) 0.065(6) 0.25(2) 0.049(10) 0.016(12) 0.057(8)
C6 0.16(2) 0.050(5) 0.56(9) 0.076(18) 0.10(5) 0.029(13)
I1 0.1321(14) 0.1321(14) 0.1321(14) -0.0385(11) -0.0385(11) 0.0385(11)
I2 0.1107(14) 0.1107(14) 0.1107(14) -0.0603(13) -0.0603(13) 0.0603(13)
I3 0.118(2) 0.118(2) 0.118(2) 0.0155(13) 0.0155(13) -0.0155(13)

loop_
_atom_type_symbol
_atom_type_description
_atom_type_scat_dispersion_real
_atom_type_scat_dispersion_imag
_atom_type_scat_source
C C 0.0040 0.0020 'International Tables Vol C Tables 4.2.6.8 and 6.1.1.4'
H H 0.0000 0.0000 'International Tables Vol C Tables 4.2.6.8 and 6.1.1.4'
N N 0.0080 0.0040 'International Tables Vol C Tables 4.2.6.8 and 6.1.1.4'
I I -0.3150 2.1150 'International Tables Vol C Tables 4.2.6.8 and 6.1.1.4'

loop_
_geom_angle_atom_site_label_1
_geom_angle_atom_site_label_2
_geom_angle_atom_site_label_3
_geom_angle
_geom_angle_site_symmetry_1
_geom_angle_site_symmetry_3
C3 N1 C4 115.0(8) . .
C2 C1 C2 116.6(9) 36_654 .
C2 C1 H1 121.7 36_654 .
C2 C1 H1 121.7 . .
C1 C2 C1 123.3(9) 54_465 .
C1 C2 C3 118.4(7) 54_465 .
C1 C2 C3 118.2(8) . .
N1 C3 C2 123.6(8) . .
N1 C3 H3 118.2 . .
C2 C3 H3 118.2 . .
N1 C4 C4 108.1(7) . 75_445
N1 C4 C5 107.0(9) . .
C4 C4 C5 109.3(9) 75_445 .
N1 C4 H4 110.8 . .
C4 C4 H4 110.8 75_445 .
C5 C4 H4 110.8 . .
C4 C5 C6 107.3(16) . .
C4 C5 H5A 110.3 . .
C6 C5 H5A 110.3 . .
C4 C5 H5B 110.3 . .
C6 C5 H5B 110.3 . .
H5A C5 H5B 108.5 . .
C6 C6 C5 109(3) 75_445 .
C6 C6 H6A 109.8 75_445 .
C5 C6 H6A 109.8 . .
C6 C6 H6B 109.8 75_445 .
C5 C6 H6B 109.8 . .
H6A C6 H6B 108.2 . .
I2 I1 I2 180.0 . 86
I3 I2 I1 180.0(3) . .
I3 I2 I3 11.65(9) . 26_564
I1 I2 I3 168.35(9) . 26_564
I3 I2 I3 11.65(9) . 75_445
I1 I2 I3 168.35(9) . 75_445
I3 I2 I3 20.14(15) 26_564 75_445
I3 I2 I3 11.65(9) . 52_474
I1 I2 I3 168.35(9) . 52_474
I3 I2 I3 20.14(15) 26_564 52_474
I3 I2 I3 20.14(15) 75_445 52_474
I3 I3 I3 60.002(1) 26_564 52_474
I3 I3 I3 60.002(1) 26_564 75_445
I3 I3 I3 60.002(1) 52_474 75_445
I3 I3 I2 144.734(1) 26_564 .
I3 I3 I2 144.734(2) 52_474 .
I3 I3 I2 144.734(2) 75_445 .
I3 I3 I2 23.62(9) 26_564 26_564
I3 I3 I2 79.93(7) 52_474 26_564
I3 I3 I2 79.93(7) 75_445 26_564
I2 I3 I2 121.12(8) . 26_564
I3 I3 I2 79.93(7) 26_564 52_474
I3 I3 I2 23.62(9) 52_474 52_474
I3 I3 I2 79.93(7) 75_445 52_474
I2 I3 I2 121.12(8) . 52_474
I2 I3 I2 95.70(11) 26_564 52_474
I3 I3 I2 79.93(7) 26_564 75_445
I3 I3 I2 79.93(7) 52_474 75_445
I3 I3 I2 23.61(9) 75_445 75_445
I2 I3 I2 121.12(8) . 75_445
I2 I3 I2 95.70(11) 26_564 75_445
I2 I3 I2 95.70(11) 52_474 75_445

loop_
_geom_bond_atom_site_label_1
_geom_bond_atom_site_label_2
_geom_bond_distance
_geom_bond_site_symmetry_2
N1 C3 1.252(11) .
N1 C4 1.465(10) .
C1 C2 1.386(11) 36_654
C1 C2 1.424(11) .
C1 H1 0.9500 .
C2 C1 1.386(11) 54_465
C2 C3 1.490(11) .
C3 H3 0.9500 .
C4 C4 1.521(19) 75_445
C4 C5 1.560(12) .
C4 H4 1.0000 .
C5 C6 1.60(3) .
C5 H5A 0.9900 .
C5 H5B 0.9900 .
C6 C6 1.30(7) 75_445
C6 H6A 0.9900 .
C6 H6B 0.9900 .
I1 I2 2.633(4) .
I1 I2 2.633(4) 86
I2 I3 2.086(6) .
I2 I3 3.006(5) 26_564
I2 I3 3.006(5) 75_445
I2 I3 3.006(5) 52_474
I3 I3 1.051(9) 26_564
I3 I3 1.051(9) 52_474
I3 I3 1.051(9) 75_445
I3 I2 3.006(5) 26_564
I3 I2 3.006(5) 52_474
I3 I2 3.006(5) 75_445
